data_4322815
loop_
_publ_author_name
'Ming-Liang Tong'
'Bao-Hui Ye'
'Ji-Wen Cai'
'Xiao-Ming Chen'
'Seik Weng Ng'

_publ_contact_author
;
      Chen, Xiao-Ming
      Department of Chemistry
      Zhongshan University
      Guangzhou, 510275
      P. R. China
;
_publ_contact_author_email cedc03@zsu.edu.cn
_publ_contact_author_fax '86 20 4189173'
_publ_contact_author_phone '86-20-84186300 ext 2074'
_publ_section_title
;
 Clathration of Two-Dimensional Coordination Polymers: Synthesis and
 Structures of [M(4,4'-bpy)~2~](ClO~4~)~2~.(2,4'-bpy)~2~.H~2~O and
 [Cu(4,4'-bpy)~2~(H~2~O)~2~](ClO~4~)~4~.(4,4'-H~2~bpy) (M = Cd^II^, Zn^II^
 and bpy = Bipyridine)
;
_journal_name_full 'Inorganic Chemistry'
_journal_page_first 2645
_journal_page_last 2650
_journal_paper_doi 10.1021/ic9714293
_journal_volume 37
_journal_year 1998
_chemical_formula_sum 'C30 H30 Cl4 Cu N6 O18'
_chemical_formula_weight 967.94
_chemical_name_systematic
; 
 4,4'-bipyridinium bis(4,4'-bipyridine)diaquacopper(II) perchlorate  solvate 
;
_space_group_IT_number 72
_symmetry_cell_setting orthorhombic
_symmetry_space_group_name_Hall '-I 2 2c'
_symmetry_space_group_name_H-M 'I b a m'
_atom_sites_solution_hydrogens geom
_atom_sites_solution_primary direct
_atom_sites_solution_secondary difmap
_audit_creation_method SHELXL
_cell_angle_alpha 90.00
_cell_angle_beta 90.00
_cell_angle_gamma 90.00
_cell_formula_units_Z 4
_cell_length_a 11.1283(5)
_cell_length_b 15.5927(8)
_cell_length_c 22.3178(11)
_cell_measurement_reflns_used 25
_cell_measurement_temperature 293(2)
_cell_measurement_theta_max 13.0
_cell_measurement_theta_min 10.0
_cell_volume 3872.6(3)
_computing_cell_refinement 'CAD-4 VAX/PC (Enraf Nonius Delft, 1988)'
_computing_data_collection 'CAD-4 VAX/PC (Enraf Nonius Delft, 1988)'
_computing_data_reduction 'Xtal 3.0 (Hall & Stewart, 1990)'
_computing_molecular_graphics 'ORTEP 3 for Windows (Farrugia, 1997)'
_computing_publication_material 'SHELXL-93 (Sheldrick, 1993)'
_computing_structure_refinement 'SHELXL-93 (Sheldrick, 1993)'
_computing_structure_solution 'SHELX-86 (Sheldrick, 1990)'
_diffrn_ambient_temperature 293(2)
_diffrn_measurement_device 'Enraf-Nonius CAD-4'
_diffrn_measurement_method \w-scan
_diffrn_radiation_monochromator graphite
_diffrn_radiation_source 'fine-focus sealed tube'
_diffrn_radiation_type MoK\a
_diffrn_radiation_wavelength 0.71073
_diffrn_reflns_av_R_equivalents 0.0268
_diffrn_reflns_av_sigmaI/netI 0.0196
_diffrn_reflns_limit_h_max 14
_diffrn_reflns_limit_h_min -14
_diffrn_reflns_limit_k_max 16
_diffrn_reflns_limit_k_min -20
_diffrn_reflns_limit_l_max 28
_diffrn_reflns_limit_l_min -16
_diffrn_reflns_number 8901
_diffrn_reflns_theta_max 27.46
_diffrn_reflns_theta_min 1.82
_diffrn_standards_decay_% 0.1
_diffrn_standards_interval_time 60
_diffrn_standards_number 3
_exptl_absorpt_coefficient_mu 0.925
_exptl_absorpt_correction_T_max 0.717
_exptl_absorpt_correction_T_min 0.665
_exptl_absorpt_correction_type '\y-scan (North, Phillips & Mathews, 1968)'
_exptl_crystal_colour 'deep blue'
_exptl_crystal_density_diffrn 1.660
_exptl_crystal_description block
_exptl_crystal_F_000 1972
_exptl_crystal_size_max 0.38
_exptl_crystal_size_mid 0.32
_exptl_crystal_size_min 0.20
_refine_diff_density_max 0.512
_refine_diff_density_min -0.644
_refine_diff_density_rms 0.080
_refine_ls_extinction_method none
_refine_ls_goodness_of_fit_all 1.021
_refine_ls_goodness_of_fit_obs 1.059
_refine_ls_matrix_type full
_refine_ls_number_parameters 176
_refine_ls_number_reflns 2277
_refine_ls_number_restraints 42
_refine_ls_restrained_S_all 1.059
_refine_ls_restrained_S_obs 1.106
_refine_ls_R_factor_all 0.0720
_refine_ls_R_factor_obs 0.0546
_refine_ls_shift/esd_max 0.007
_refine_ls_shift/esd_mean 0.001
_refine_ls_structure_factor_coef Fsqd
_refine_ls_weighting_details 'w=1/[\s^2^(Fo^2^)+(0.0738P)^2^+12.9881P] where P=(Fo^2^+2Fc^2^)/3'
_refine_ls_weighting_scheme calc
_refine_ls_wR_factor_all 0.1546
_refine_ls_wR_factor_obs 0.1393
_reflns_number_observed 1755
_reflns_number_total 2277
_reflns_observed_criterion >2sigma(I)
_cod_data_source_file ic9714293_1.cif
_cod_data_source_block complex3
_cod_depositor_comments
;
The following automatic conversions were performed:

'_refine_ls_weighting_scheme' value 'calc
w=1/[\s^2^(Fo^2^)+(0.0738P)^2^+12.9881P] where P=(Fo^2^+2Fc^2^)/3'
was changed to 'calc'. New tag '_refine_ls_weighting_details' was
created. The value of the new tag was set to
'w=1/[\s^2^(Fo^2^)+(0.0738P)^2^+12.9881P] where P=(Fo^2^+2Fc^2^)/3'.

Automatic conversion script
Id: cif_fix_values 3143 2015-03-26 13:38:13Z robertas 
;
_cod_database_code 4322815

loop_
_symmetry_equiv_pos_as_xyz
'x, y, z'
'-x, -y, z'
'-x+1/2, y+1/2, -z'
'x+1/2, -y+1/2, -z'
'x+1/2, y+1/2, z+1/2'
'-x+1/2, -y+1/2, z+1/2'
'-x+1, y+1, -z+1/2'
'x+1, -y+1, -z+1/2'
'-x, -y, -z'
'x, y, -z'
'x-1/2, -y-1/2, z'
'-x-1/2, y-1/2, z'
'-x+1/2, -y+1/2, -z+1/2'
'x+1/2, y+1/2, -z+1/2'
'x, -y, z+1/2'
'-x, y, z+1/2'

loop_
_atom_site_aniso_label
_atom_site_aniso_U_11
_atom_site_aniso_U_22
_atom_site_aniso_U_33
_atom_site_aniso_U_23
_atom_site_aniso_U_13
_atom_site_aniso_U_12
Cu1 0.0140(2) 0.0606(3) 0.0299(2) 0.000 0.000 0.000
O1W 0.0485(13) 0.0572(15) 0.076(2) 0.000 -0.0154(14) 0.000
N1 0.0153(9) 0.0531(14) 0.0348(11) -0.0058(12) 0.000 0.000
N2 0.0229(10) 0.0551(14) 0.0340(12) 0.000 0.000 0.0062(12)
N3 0.064(2) 0.056(2) 0.093(3) 0.000 0.000 0.024(2)
C1 0.0229(9) 0.0531(13) 0.0559(12) -0.0161(11) -0.0016(10) 0.0053(9)
C2 0.0226(9) 0.0499(12) 0.0567(13) -0.0144(11) -0.0061(9) -0.0006(9)
C3 0.0168(11) 0.050(2) 0.0373(13) 0.0003(15) 0.000 0.000
C4 0.0513(13) 0.073(2) 0.0379(12) -0.0014(12) -0.0048(11) 0.0310(13)
C5 0.0584(14) 0.069(2) 0.0399(12) -0.0036(12) -0.0014(11) 0.0360(13)
C6 0.0322(13) 0.049(2) 0.0341(15) 0.000 0.000 0.0073(14)
C7 0.177(4) 0.159(3) 0.086(3) 0.032(2) 0.005(3) 0.120(3)
C8 0.182(3) 0.166(3) 0.066(2) 0.026(2) 0.023(2) 0.130(3)
C9 0.039(2) 0.039(2) 0.057(2) 0.000 0.000 -0.001(2)
Cl1 0.0926(6) 0.0724(5) 0.1022(6) 0.0051(5) -0.0490(5) 0.0024(5)
O1 0.116(3) 0.106(3) 0.164(4) -0.017(3) -0.062(3) 0.001(2)
O2 0.131(3) 0.087(2) 0.211(5) -0.032(3) 0.015(4) -0.031(3)
O3 0.219(5) 0.106(3) 0.146(4) -0.024(3) -0.067(4) 0.077(3)
O4 0.248(5) 0.245(5) 0.102(3) 0.035(3) -0.019(4) 0.159(4)
O1' 0.174(11) 0.170(11) 0.160(17) 0.004(11) 0.001(12) -0.150(9)
O2' 0.157(11) 0.104(8) 0.146(10) 0.068(8) -0.075(9) 0.045(9)
O3' 0.030(4) 0.081(8) 0.226(16) 0.030(10) 0.062(7) 0.009(5)
O4' 0.066(5) 0.049(5) 0.105(7) -0.016(5) -0.057(5) -0.012(5)

loop_
_atom_site_label
_atom_site_type_symbol
_atom_site_fract_x
_atom_site_fract_y
_atom_site_fract_z
_atom_site_U_iso_or_equiv
_atom_site_thermal_displace_type
_atom_site_occupancy
_atom_site_calc_flag
_atom_site_refinement_flags
_atom_site_disorder_group
Cu1 Cu 0.0000 0.0000 0.2500 0.03482(13) Uani 1 d S .
O1W O 0.0000 0.1614(2) 0.2500 0.0604(8) Uani 1 d S .
H1W H 0.0066 0.1789(2) 0.2845 0.080 Uiso 1 d R .
N1 N 0.1831(2) 0.0000 0.2500 0.0344(6) Uani 1 d S .
N2 N 0.0000 0.0000 0.34122(11) 0.0373(6) Uani 1 d S .
N3 N 0.2848(3) 0.1596(2) 0.5000 0.0708(11) Uani 1 d S .
H3 H 0.2332(3) 0.2007(2) 0.5000 0.080 Uiso 1 calc SR 1
C1 C 0.2450(2) 0.0663(2) 0.27159(12) 0.0440(6) Uani 1 d . .
H1A H 0.2027(2) 0.1128(2) 0.28690(12) 0.080 Uiso 1 d R .
C2 C 0.3687(2) 0.0690(2) 0.27191(12) 0.0430(6) Uani 1 d . .
H2 H 0.4085(2) 0.1168(2) 0.28701(12) 0.080 Uiso 1 d R .
C3 C 0.4333(2) 0.0000 0.2500 0.0346(7) Uani 1 d S .
C4 C -0.0673(2) 0.0547(2) 0.37250(11) 0.0541(7) Uani 1 d . .
H4 H -0.1149(2) 0.0936(2) 0.35168(11) 0.080 Uiso 1 d R .
C5 C -0.0697(2) 0.0564(2) 0.43378(12) 0.0558(7) Uani 1 d . .
H5 H -0.1181(2) 0.0961(2) 0.45340(12) 0.080 Uiso 1 d R .
C6 C 0.0000 0.0000 0.46691(13) 0.0385(7) Uani 1 d S .
C7 C 0.3233(5) 0.1288(3) 0.4509(2) 0.140(2) Uani 1 d . .
H7 H 0.2905(5) 0.1482(3) 0.4150(2) 0.080 Uiso 1 d R .
C8 C 0.4084(4) 0.0653(3) 0.4496(2) 0.138(2) Uani 1 d . .
H8 H 0.4377(4) 0.0455(3) 0.4131(2) 0.080 Uiso 1 d R .
C9 C 0.4529(3) 0.0334(2) 0.5000 0.0450(9) Uani 1 d S .
Cl1 Cl 0.13500(9) 0.29458(6) 0.37714(5) 0.0891(3) Uani 1 d D .
O1 O 0.0240(4) 0.2788(3) 0.3486(2) 0.129(2) Uani 0.80 d PD 1
O2 O 0.1476(5) 0.3851(2) 0.3732(3) 0.143(2) Uani 0.80 d PD 1
O3 O 0.2244(5) 0.2525(3) 0.3453(2) 0.157(2) Uani 0.80 d PD 1
O4 O 0.1260(5) 0.2694(4) 0.4362(2) 0.198(2) Uani 0.80 d PD 1
O1' O 0.0820(12) 0.2177(7) 0.3804(7) 0.168(7) Uani 0.20 d PD 2
O2' O 0.0770(12) 0.3615(7) 0.3568(6) 0.135(5) Uani 0.20 d PD 2
O3' O 0.2385(8) 0.2774(8) 0.3359(6) 0.112(6) Uani 0.20 d PD 2
O4' O 0.2015(8) 0.3109(6) 0.4292(5) 0.073(3) Uani 0.20 d PD 2

loop_
_atom_type_symbol
_atom_type_description
_atom_type_scat_dispersion_real
_atom_type_scat_dispersion_imag
_atom_type_scat_source
C C 0.0033 0.0016 'International Tables Vol C Tables 4.2.6.8 and 6.1.1.4'
H H 0.0000 0.0000 'International Tables Vol C Tables 4.2.6.8 and 6.1.1.4'
N N 0.0061 0.0033 'International Tables Vol C Tables 4.2.6.8 and 6.1.1.4'
O O 0.0106 0.0060 'International Tables Vol C Tables 4.2.6.8 and 6.1.1.4'
Cl Cl 0.1484 0.1585 'International Tables Vol C Tables 4.2.6.8 and 6.1.1.4'
Cu Cu 0.3201 1.2651 'International Tables Vol C Tables 4.2.6.8 and 6.1.1.4'

loop_
_geom_angle_atom_site_label_1
_geom_angle_atom_site_label_2
_geom_angle_atom_site_label_3
_geom_angle
_geom_angle_site_symmetry_1
_geom_angle_site_symmetry_3
_geom_angle_publ_flag
N2 Cu1 N2 180.0 . 7_445 ?
N2 Cu1 N1 90.0 . . ?
N2 Cu1 N1 90.0 7_445 . ?
N2 Cu1 N1 90.0 . 2 ?
N2 Cu1 N1 90.0 7_445 2 ?
N1 Cu1 N1 180.0 . 2 ?
N2 Cu1 O1W 90.0 . . ?
N2 Cu1 O1W 90.0 7_445 . ?
N1 Cu1 O1W 90.0 . . ?
N1 Cu1 O1W 90.0 2 . ?
N2 Cu1 O1W 12.709(14) . 10_556 ?
N2 Cu1 O1W 167.291(14) 7_445 10_556 ?
N1 Cu1 O1W 90.0 . 10_556 ?
N1 Cu1 O1W 90.0 2 10_556 ?
O1W Cu1 O1W 77.291(14) . 10_556 ?
Cu1 O1W O1 129.55(10) . . ?
C1 N1 C1 117.8(3) . 8_445 ?
C1 N1 Cu1 121.12(13) . . ?
C1 N1 Cu1 121.12(13) 8_445 . ?
C4 N2 C4 116.8(3) . 2 ?
C4 N2 Cu1 121.61(14) . . ?
C4 N2 Cu1 121.61(14) 2 . ?
C7 N3 C7 119.2(5) 10_556 . ?
C7 N3 O4 150.3(3) 10_556 . ?
C7 N3 O4 90.3(2) . . ?
N1 C1 C2 122.9(2) . . ?
C1 C2 C3 119.5(2) . . ?
C2 C3 C2 117.4(3) 8_445 . ?
C2 C3 C3 121.28(13) 8_445 2_655 ?
C2 C3 C3 121.28(13) . 2_655 ?
N2 C4 C5 123.2(2) . . ?
C4 C5 C6 120.6(2) . . ?
C5 C6 C5 115.5(3) . 2 ?
C5 C6 C6 122.24(15) . 9_556 ?
C5 C6 C6 122.24(15) 2 9_556 ?
N3 C7 C8 121.6(4) . . ?
C9 C8 C7 120.7(4) . . ?
C8 C9 C8 116.1(5) . 10_556 ?
C8 C9 C9 121.9(2) . 9_656 ?
C8 C9 C9 121.9(2) 10_556 9_656 ?
O2' Cl1 O1' 121.1(8) . . ?
O4 Cl1 O3 114.0(3) . . ?
O2' Cl1 O4' 113.8(7) . . ?
O1' Cl1 O4' 110.5(8) . . ?
O4 Cl1 O1 108.6(3) . . ?
O3 Cl1 O1 108.3(3) . . ?
O4 Cl1 O2 110.4(4) . . ?
O3 Cl1 O2 111.5(3) . . ?
O1 Cl1 O2 103.4(3) . . ?
O2' Cl1 O3' 108.0(8) . . ?
O1' Cl1 O3' 102.3(8) . . ?
O4' Cl1 O3' 97.8(6) . . ?
Cl1 O1 O1W 122.5(2) . . ?
Cl1 O4 N3 127.3(3) . . ?
Cl1 O4 O4 162.9(3) . 10_556 ?
N3 O4 O4 59.94(11) . 10_556 ?

loop_
_geom_bond_atom_site_label_1
_geom_bond_atom_site_label_2
_geom_bond_distance
_geom_bond_site_symmetry_2
_geom_bond_publ_flag
Cu1 N2 2.036(3) . ?
Cu1 N2 2.036(3) 7_445 ?
Cu1 N1 2.038(2) . ?
Cu1 N1 2.038(2) 2 ?
Cu1 O1W 2.517(3) . ?
Cu1 O1W 11.4392(8) 10_556 ?
O1W O1 2.875(5) . ?
N1 C1 1.332(3) . ?
N1 C1 1.332(3) 8_445 ?
N2 C4 1.332(3) . ?
N2 C4 1.332(3) 2 ?
N3 C7 1.272(5) 10_556 ?
N3 C7 1.272(5) . ?
N3 O4 2.842(6) . ?
C1 C2 1.378(3) . ?
C2 C3 1.383(3) . ?
C3 C2 1.383(3) 8_445 ?
C3 C3 1.485(5) 2_655 ?
C4 C5 1.368(4) . ?
C5 C6 1.386(3) . ?
C6 C5 1.386(3) 2 ?
C6 C6 1.477(6) 9_556 ?
C7 C8 1.371(6) . ?
C8 C9 1.326(4) . ?
C9 C8 1.326(4) 10_556 ?
C9 C9 1.478(7) 9_656 ?
Cl1 O2' 1.308(9) . ?
Cl1 O1' 1.338(10) . ?
Cl1 O4 1.379(5) . ?
Cl1 O3 1.388(5) . ?
Cl1 O4' 1.401(9) . ?
Cl1 O1 1.412(4) . ?
Cl1 O2 1.421(4) . ?
Cl1 O3' 1.498(10) . ?
O4 O4 2.847(9) 10_556 ?
